data_1520007
loop_
_publ_author_name
'Moreno Pineda, Eufemio'
'Chilton, Nicholas F.'
'Tuna, Floriana'
'Winpenny, Richard E. P.'
'McInnes, Eric J. L.'

_publ_section_title
;
 Systematic Study of a Family of Butterfly-Like {M <sub>2</sub> Ln
 <sub>2</sub> } Molecular Magnets (M = Mg <sup>II</sup> , Mn
 <sup>III</sup> , Co <sup>II</sup> , Ni <sup>II</sup> , and Cu
 <sup>II</sup> ; Ln = Y <sup>III</sup> , Gd <sup>III</sup> , Tb
 <sup>III</sup> , Dy <sup>III</sup> , Ho <sup>III</sup> , and Er
 <sup>III</sup> )
;
_journal_issue 12
_journal_name_full 'Inorganic Chemistry'
_journal_page_first 5930
_journal_page_last 5941
_journal_paper_doi 10.1021/acs.inorgchem.5b00746
_journal_volume 54
_journal_year 2015
_chemical_formula_moiety 'C50 H92 Cu2 Gd2 O22, 2(C6 H16 N), 4(H2 O)'
_chemical_formula_sum 'C62 H132 Cu2 Gd2 N2 O26'
_chemical_formula_weight 1763.27
_space_group_crystal_system monoclinic
_space_group_IT_number 14
_space_group_name_Hall '-P 2yn'
_space_group_name_H-M_alt 'P 1 21/n 1'
_symmetry_space_group_name_Hall '-P 2yn'
_symmetry_space_group_name_H-M 'P 1 21/n 1'
_atom_sites_solution_hydrogens mixed
_atom_sites_solution_primary iterative
_audit_creation_date 2015-02-16
_audit_creation_method
;
Olex2 1.2
(compiled 2015.01.26 svn.r3151 for OlexSys, GUI svn.r4998)
;
_cell_angle_alpha 90
_cell_angle_beta 103.936(3)
_cell_angle_gamma 90
_cell_formula_units_Z 2
_cell_length_a 13.4470(4)
_cell_length_b 22.2429(6)
_cell_length_c 14.1737(4)
_cell_measurement_reflns_used 9513
_cell_measurement_temperature 100.3(6)
_cell_measurement_theta_max 28.6120
_cell_measurement_theta_min 3.0540
_cell_volume 4114.6(2)
_computing_cell_refinement
;
CrysAlisPro, Agilent Technologies,
Version 1.171.36.32 (release 02-08-2013 CrysAlis171 .NET)
(compiled Aug  2 2013,16:46:58)
;
_computing_data_collection
;
CrysAlisPro, Agilent Technologies,
Version 1.171.36.32 (release 02-08-2013 CrysAlis171 .NET)
(compiled Aug  2 2013,16:46:58)
;
_computing_data_reduction
;
CrysAlisPro, Agilent Technologies,
Version 1.171.36.32 (release 02-08-2013 CrysAlis171 .NET)
(compiled Aug  2 2013,16:46:58)
;
_computing_molecular_graphics 'Olex2 (Dolomanov et al., 2009)'
_computing_publication_material 'Olex2 (Dolomanov et al., 2009)'
_computing_structure_refinement 'ShelXL (Sheldrick, 2008)'
_computing_structure_solution
;
Superflip (Palatinus & Chapuis, 2007;Palatinus & van der Lee, 2008;
Palatinus et al., 2012)
;
_diffrn_ambient_temperature 100.3(6)
_diffrn_detector_area_resol_mean 8.3367
_diffrn_measured_fraction_theta_full 0.999
_diffrn_measured_fraction_theta_max 0.999
_diffrn_measurement_details
;
  1 omega   36.00   65.00   0.5000    2.8000
omega____ theta____ kappa____ phi______ frames
    -      -21.2308  179.0000   60.0000 58

  2 omega  -25.00   65.00   0.5000    2.8000
omega____ theta____ kappa____ phi______ frames
    -       22.6371  -99.0000 -150.0000 180

  3 omega  -17.00  103.00   0.5000    2.8000
omega____ theta____ kappa____ phi______ frames
    -       22.6371   37.0000   60.0000 240
;
_diffrn_measurement_device_type 'Xcalibur, Sapphire2, large Be window'
_diffrn_measurement_method '\w scans'
_diffrn_orient_matrix_UB_11 -0.0402592000
_diffrn_orient_matrix_UB_12 -0.0127712000
_diffrn_orient_matrix_UB_13 -0.0361923000
_diffrn_orient_matrix_UB_21 0.0172166000
_diffrn_orient_matrix_UB_22 -0.0292140000
_diffrn_orient_matrix_UB_23 0.0161446000
_diffrn_orient_matrix_UB_31 -0.0322167000
_diffrn_orient_matrix_UB_32 0.0003094000
_diffrn_orient_matrix_UB_33 0.0329620000
_diffrn_radiation_monochromator graphite
_diffrn_radiation_type MoK\a
_diffrn_radiation_wavelength 0.71073
_diffrn_reflns_av_R_equivalents 0.0339
_diffrn_reflns_av_unetI/netI 0.0469
_diffrn_reflns_Laue_measured_fraction_full 0.999
_diffrn_reflns_Laue_measured_fraction_max 0.999
_diffrn_reflns_limit_h_max 16
_diffrn_reflns_limit_h_min -13
_diffrn_reflns_limit_k_max 27
_diffrn_reflns_limit_k_min -19
_diffrn_reflns_limit_l_max 17
_diffrn_reflns_limit_l_min -14
_diffrn_reflns_number 16495
_diffrn_reflns_point_group_measured_fraction_full 0.999
_diffrn_reflns_point_group_measured_fraction_max 0.999
_diffrn_reflns_theta_full 25.242
_diffrn_reflns_theta_max 26.368
_diffrn_reflns_theta_min 2.962
_diffrn_source 'Enhance (Mo) X-ray Source'
_exptl_absorpt_coefficient_mu 2.170
_exptl_absorpt_correction_T_max 1.00000
_exptl_absorpt_correction_T_min 0.64293
_exptl_absorpt_correction_type multi-scan
_exptl_absorpt_process_details
;
CrysAlisPro, Agilent Technologies,
Version 1.171.36.32 (release 02-08-2013 CrysAlis171 .NET)
(compiled Aug  2 2013,16:46:58)
Empirical absorption correction using spherical harmonics,
 implemented in SCALE3 ABSPACK scaling algorithm.
;
_exptl_crystal_colour 'clear blue'
_exptl_crystal_colour_lustre clear
_exptl_crystal_colour_primary blue
_exptl_crystal_density_diffrn 1.423
_exptl_crystal_description block
_exptl_crystal_F_000 1824
_exptl_crystal_size_max 0.1
_exptl_crystal_size_mid 0.1
_exptl_crystal_size_min 0.1
_refine_diff_density_max 1.934
_refine_diff_density_min -2.294
_refine_diff_density_rms 0.125
_refine_ls_extinction_method none
_refine_ls_goodness_of_fit_ref 1.053
_refine_ls_hydrogen_treatment mixed
_refine_ls_matrix_type full
_refine_ls_number_parameters 453
_refine_ls_number_reflns 8391
_refine_ls_number_restraints 0
_refine_ls_restrained_S_all 1.053
_refine_ls_R_factor_all 0.0400
_refine_ls_R_factor_gt 0.0347
_refine_ls_shift/su_max 0.002
_refine_ls_shift/su_mean 0.000
_refine_ls_structure_factor_coef Fsqd
_refine_ls_weighting_details 'w=1/[\s^2^(Fo^2^)+(0.0480P)^2^+0.3670P] where P=(Fo^2^+2Fc^2^)/3'
_refine_ls_weighting_scheme calc
_refine_ls_wR_factor_gt 0.0859
_refine_ls_wR_factor_ref 0.0901
_reflns_Friedel_coverage 0.000
_reflns_number_gt 7463
_reflns_number_total 8391
_reflns_threshold_expression 'I > 2\s(I)'
_cod_data_source_file CuGd.cif
_cod_data_source_block CuGd
_cod_database_code 1520007
_shelx_space_group_comment
;
The symmetry employed for this shelxl refinement is uniquely defined
by the following loop, which should always be used as a source of
symmetry information in preference to the above space-group names.
They are only intended as comments.
;
_reflns_odcompleteness_completeness 99.84
_reflns_odcompleteness_iscentric 1
_reflns_odcompleteness_theta 26.32
_olex2_refinement_description
;
1. Fixed Uiso
 At 1.2 times of:
  All C(H) groups, All N(H,H) groups
 At 1.5 times of:
  All C(H,H,H) groups, All O(H,H) groups
2.a Free rotating group:
 O1OH(H1OA,H1OB), O2OH(H2OA,H2OB)
2.b Ternary CH refined with riding coordinates:
 C26(H26), C29(H29)
2.c Secondary CH2 refined with riding coordinates:
 N1(H1A,H1B)
2.d Idealised Me refined as rotating group:
 C3(H3A,H3B,H3C), C4(H4A,H4B,H4C), C5(H5A,H5B,H5C), C8(H8A,H8B,H8C), C9(H9A,
 H9B,H9C), C10(H10A,H10B,H10C), C13(H13A,H13B,H13C), C14(H14A,H14B,H14C),
 C15(H15A,H15B,H15C), C18(H18A,H18B,H18C), C19(H19A,H19B,H19C), C20(H20A,H20B,
 H20C), C23(H23A,H23B,H23C), C24(H24A,H24B,H24C), C25(H25A,H25B,H25C), C27(H27A,
 H27B,H27C), C28(H28A,H28B,H28C), C30(H30A,H30B,H30C), C31(H31A,H31B,H31C)
;
_shelx_shelxl_version_number 2014/7
_olex2_date_sample_data_collection 2012-07-20
_olex2_submission_special_instructions 'No special instructions were received'

loop_
_space_group_symop_operation_xyz
'x, y, z'
'-x+1/2, y+1/2, -z+1/2'
'-x, -y, -z'
'x-1/2, -y-1/2, z-1/2'

loop_
_atom_site_label
_atom_site_type_symbol
_atom_site_fract_x
_atom_site_fract_y
_atom_site_fract_z
_atom_site_U_iso_or_equiv
_atom_site_adp_type
_atom_site_occupancy
_atom_site_site_symmetry_order
_atom_site_calc_flag
_atom_site_refinement_flags_posn
Gd1 Gd 0.62726(2) 0.43159(2) 0.18743(2) 0.00934(6) Uani 1 1 d .
Cu1 Cu 0.58498(3) 0.48696(2) -0.05212(3) 0.01087(9) Uani 1 1 d .
O1 O 0.67741(17) 0.34762(9) 0.29830(15) 0.0142(5) Uani 1 1 d .
O2 O 0.55770(18) 0.53891(10) 0.19420(15) 0.0158(5) Uani 1 1 d .
O3 O 0.55917(17) 0.32469(10) 0.16690(15) 0.0155(5) Uani 1 1 d .
O4 O 0.48788(17) 0.55161(11) -0.03735(16) 0.0106(5) Uani 1 1 d .
H4 H 0.519(3) 0.5746(17) -0.011(3) 0.023(13) Uiso 1 1 d .
O5 O 0.66481(17) 0.53807(10) -0.11602(15) 0.0163(5) Uani 1 1 d .
O7 O 0.46744(18) 0.42586(10) 0.22847(16) 0.0161(5) Uani 1 1 d .
O8 O 0.70677(17) 0.37875(10) 0.07802(15) 0.0156(5) Uani 1 1 d .
O9 O 0.64164(18) 0.49460(10) 0.32889(16) 0.0198(5) Uani 1 1 d .
O10 O 0.66320(18) 0.41742(10) -0.07206(16) 0.0158(5) Uani 1 1 d .
O11 O 0.72527(17) 0.50602(10) 0.11515(15) 0.0145(5) Uani 1 1 d .
O12 O 0.81091(17) 0.45335(10) 0.24046(16) 0.0165(5) Uani 1 1 d .
C1 C 0.6155(2) 0.30986(14) 0.2478(2) 0.0121(6) Uani 1 1 d .
C2 C 0.6129(3) 0.24546(14) 0.2848(2) 0.0145(7) Uani 1 1 d .
C3 C 0.5141(3) 0.21426(16) 0.2341(3) 0.0245(8) Uani 1 1 d .
H3A H 0.4567 0.2370 0.2437 0.037 Uiso 1 1 calc GR
H3B H 0.5125 0.1747 0.2607 0.037 Uiso 1 1 calc GR
H3C H 0.5106 0.2113 0.1658 0.037 Uiso 1 1 calc GR
C4 C 0.6232(3) 0.24579(17) 0.3949(3) 0.0303(9) Uani 1 1 d .
H4A H 0.6872 0.2640 0.4268 0.045 Uiso 1 1 calc GR
H4B H 0.6212 0.2052 0.4176 0.045 Uiso 1 1 calc GR
H4C H 0.5677 0.2683 0.4092 0.045 Uiso 1 1 calc GR
C5 C 0.7042(3) 0.21327(17) 0.2602(3) 0.0292(9) Uani 1 1 d .
H5A H 0.6996 0.2166 0.1918 0.044 Uiso 1 1 calc GR
H5B H 0.7034 0.1716 0.2776 0.044 Uiso 1 1 calc GR
H5C H 0.7668 0.2314 0.2958 0.044 Uiso 1 1 calc GR
C6 C 0.5914(2) 0.53823(15) 0.2863(2) 0.0146(7) Uani 1 1 d .
C7 C 0.5696(3) 0.59147(16) 0.3476(2) 0.0211(8) Uani 1 1 d .
C8 C 0.6703(3) 0.60907(19) 0.4196(3) 0.0331(9) Uani 1 1 d .
H8A H 0.6944 0.5759 0.4625 0.050 Uiso 1 1 calc GR
H8B H 0.6587 0.6432 0.4570 0.050 Uiso 1 1 calc GR
H8C H 0.7207 0.6190 0.3844 0.050 Uiso 1 1 calc GR
C9 C 0.5284(4) 0.64536(18) 0.2851(3) 0.0393(11) Uani 1 1 d .
H9A H 0.5784 0.6586 0.2514 0.059 Uiso 1 1 calc GR
H9B H 0.5143 0.6773 0.3256 0.059 Uiso 1 1 calc GR
H9C H 0.4665 0.6344 0.2387 0.059 Uiso 1 1 calc GR
C10 C 0.4923(4) 0.5693(2) 0.4023(4) 0.0561(16) Uani 1 1 d .
H10A H 0.4303 0.5576 0.3567 0.084 Uiso 1 1 calc GR
H10B H 0.4778 0.6009 0.4432 0.084 Uiso 1 1 calc GR
H10C H 0.5201 0.5353 0.4417 0.084 Uiso 1 1 calc GR
C11 C 0.6260(3) 0.56934(13) -0.1909(2) 0.0128(7) Uani 1 1 d .
C12 C 0.7015(3) 0.60308(16) -0.2377(2) 0.0191(7) Uani 1 1 d .
C13 C 0.7707(4) 0.6423(2) -0.1632(3) 0.0437(12) Uani 1 1 d .
H13A H 0.7306 0.6726 -0.1413 0.066 Uiso 1 1 calc GR
H13B H 0.8206 0.6612 -0.1918 0.066 Uiso 1 1 calc GR
H13C H 0.8050 0.6181 -0.1090 0.066 Uiso 1 1 calc GR
C14 C 0.7648(4) 0.5550(2) -0.2752(4) 0.0443(12) Uani 1 1 d .
H14A H 0.8002 0.5305 -0.2219 0.066 Uiso 1 1 calc GR
H14B H 0.8137 0.5742 -0.3046 0.066 Uiso 1 1 calc GR
H14C H 0.7199 0.5302 -0.3225 0.066 Uiso 1 1 calc GR
C15 C 0.6436(3) 0.64110(19) -0.3224(3) 0.0301(9) Uani 1 1 d .
H15A H 0.5979 0.6159 -0.3683 0.045 Uiso 1 1 calc GR
H15B H 0.6914 0.6600 -0.3535 0.045 Uiso 1 1 calc GR
H15C H 0.6048 0.6714 -0.2988 0.045 Uiso 1 1 calc GR
C16 C 0.7061(2) 0.37876(14) -0.0104(2) 0.0132(6) Uani 1 1 d .
C17 C 0.7580(3) 0.32543(15) -0.0491(2) 0.0164(7) Uani 1 1 d .
C18 C 0.8494(3) 0.30303(18) 0.0266(3) 0.0329(9) Uani 1 1 d .
H18A H 0.9025 0.3329 0.0376 0.049 Uiso 1 1 calc GR
H18B H 0.8744 0.2666 0.0043 0.049 Uiso 1 1 calc GR
H18C H 0.8296 0.2953 0.0862 0.049 Uiso 1 1 calc GR
C19 C 0.7886(3) 0.34226(19) -0.1424(3) 0.0356(10) Uani 1 1 d .
H19A H 0.7287 0.3535 -0.1912 0.053 Uiso 1 1 calc GR
H19B H 0.8208 0.3084 -0.1649 0.053 Uiso 1 1 calc GR
H19C H 0.8356 0.3754 -0.1300 0.053 Uiso 1 1 calc GR
C20 C 0.6762(3) 0.27626(17) -0.0700(3) 0.0335(9) Uani 1 1 d .
H20A H 0.6533 0.2681 -0.0122 0.050 Uiso 1 1 calc GR
H20B H 0.7047 0.2404 -0.0905 0.050 Uiso 1 1 calc GR
H20C H 0.6192 0.2895 -0.1206 0.050 Uiso 1 1 calc GR
C21 C 0.8092(2) 0.48988(14) 0.1728(2) 0.0117(6) Uani 1 1 d .
C22 C 0.9106(2) 0.51394(14) 0.1573(2) 0.0149(7) Uani 1 1 d .
C23 C 0.9588(3) 0.46254(16) 0.1110(3) 0.0261(8) Uani 1 1 d .
H23A H 0.9710 0.4288 0.1544 0.039 Uiso 1 1 calc GR
H23B H 1.0225 0.4758 0.0989 0.039 Uiso 1 1 calc GR
H23C H 0.9129 0.4509 0.0508 0.039 Uiso 1 1 calc GR
C24 C 0.8929(3) 0.56753(14) 0.0885(3) 0.0193(8) Uani 1 1 d .
H24A H 0.8501 0.5556 0.0269 0.029 Uiso 1 1 calc GR
H24B H 0.9575 0.5816 0.0795 0.029 Uiso 1 1 calc GR
H24C H 0.8600 0.5992 0.1156 0.029 Uiso 1 1 calc GR
C25 C 0.9802(3) 0.53151(17) 0.2548(2) 0.0238(8) Uani 1 1 d .
H25A H 0.9474 0.5620 0.2845 0.036 Uiso 1 1 calc GR
H25B H 1.0438 0.5467 0.2450 0.036 Uiso 1 1 calc GR
H25C H 0.9933 0.4969 0.2964 0.036 Uiso 1 1 calc GR
N1 N 0.8662(2) 0.34899(12) 0.44526(18) 0.0157(6) Uani 1 1 d .
H1A H 0.8783 0.3113 0.4659 0.019 Uiso 1 1 calc R
H1B H 0.8065 0.3491 0.4013 0.019 Uiso 1 1 calc R
C26 C 0.9484(3) 0.36709(16) 0.3952(2) 0.0191(7) Uani 1 1 d .
H26 H 0.9331 0.4076 0.3685 0.023 Uiso 1 1 calc R
C27 C 1.0520(3) 0.36813(17) 0.4670(3) 0.0244(8) Uani 1 1 d .
H27A H 1.0521 0.3984 0.5153 0.037 Uiso 1 1 calc GR
H27B H 1.1042 0.3771 0.4333 0.037 Uiso 1 1 calc GR
H27C H 1.0653 0.3296 0.4979 0.037 Uiso 1 1 calc GR
C28 C 0.9453(3) 0.32393(17) 0.3120(2) 0.0239(8) Uani 1 1 d .
H28A H 0.9609 0.2841 0.3372 0.036 Uiso 1 1 calc GR
H28B H 0.9949 0.3360 0.2770 0.036 Uiso 1 1 calc GR
H28C H 0.8782 0.3244 0.2690 0.036 Uiso 1 1 calc GR
C29 C 0.8549(3) 0.38689(15) 0.5301(2) 0.0202(7) Uani 1 1 d .
H29 H 0.9177 0.3829 0.5818 0.024 Uiso 1 1 calc R
C30 C 0.7670(3) 0.3621(2) 0.5674(3) 0.0361(10) Uani 1 1 d .
H30A H 0.7040 0.3678 0.5191 0.054 Uiso 1 1 calc GR
H30B H 0.7634 0.3828 0.6259 0.054 Uiso 1 1 calc GR
H30C H 0.7776 0.3200 0.5808 0.054 Uiso 1 1 calc GR
C31 C 0.8413(3) 0.45250(17) 0.5024(3) 0.0342(10) Uani 1 1 d .
H31A H 0.9016 0.4669 0.4845 0.051 Uiso 1 1 calc GR
H31B H 0.8307 0.4753 0.5566 0.051 Uiso 1 1 calc GR
H31C H 0.7831 0.4570 0.4483 0.051 Uiso 1 1 calc GR
O1OH O 0.9145(2) 0.23005(10) 0.51000(17) 0.0246(6) Uani 1 1 d .
H1OA H 0.8893 0.2001 0.4751 0.037 Uiso 1 1 d G
H1OB H 0.9616 0.2181 0.5576 0.037 Uiso 1 1 d G
O2OH O 0.86389(18) 0.12066(10) 0.41564(17) 0.0190(5) Uani 1 1 d .
H2OA H 0.8187 0.0950 0.4211 0.028 Uiso 1 1 d G
H2OB H 0.8935 0.1090 0.3722 0.028 Uiso 1 1 d G

loop_
_atom_site_aniso_label
_atom_site_aniso_U_11
_atom_site_aniso_U_22
_atom_site_aniso_U_33
_atom_site_aniso_U_23
_atom_site_aniso_U_13
_atom_site_aniso_U_12
Gd1 0.00842(9) 0.00883(10) 0.00900(10) 0.00160(5) -0.00139(6) 0.00042(6)
Cu1 0.01063(19) 0.0098(2) 0.01174(19) 0.00254(15) 0.00179(14) 0.00204(15)
O1 0.0144(11) 0.0101(11) 0.0151(11) 0.0010(9) -0.0020(9) -0.0013(9)
O2 0.0185(12) 0.0124(12) 0.0145(11) -0.0006(9) 0.0000(9) -0.0001(10)
O3 0.0168(12) 0.0112(11) 0.0153(11) 0.0016(9) -0.0025(9) -0.0017(10)
O4 0.0081(11) 0.0102(12) 0.0108(11) -0.0005(10) -0.0026(9) 0.0010(10)
O5 0.0122(11) 0.0189(12) 0.0174(12) 0.0078(10) 0.0031(9) 0.0017(10)
O7 0.0129(12) 0.0217(13) 0.0135(12) 0.0040(9) 0.0029(9) 0.0009(10)
O8 0.0167(12) 0.0147(12) 0.0147(11) -0.0003(9) 0.0020(9) 0.0040(10)
O9 0.0195(13) 0.0213(13) 0.0137(11) -0.0034(10) -0.0056(9) 0.0062(11)
O10 0.0177(12) 0.0139(11) 0.0149(11) 0.0008(10) 0.0022(9) 0.0064(10)
O11 0.0118(11) 0.0141(12) 0.0148(11) 0.0039(9) -0.0024(9) 0.0001(10)
O12 0.0135(12) 0.0174(12) 0.0161(12) 0.0041(10) -0.0014(9) -0.0030(10)
C1 0.0116(15) 0.0119(16) 0.0111(15) 0.0009(12) -0.0004(12) -0.0004(13)
C2 0.0201(17) 0.0071(15) 0.0137(16) 0.0014(12) -0.0010(13) -0.0023(14)
C3 0.0242(19) 0.0134(18) 0.029(2) 0.0061(15) -0.0070(15) -0.0039(16)
C4 0.049(3) 0.0161(19) 0.024(2) 0.0050(15) 0.0048(18) -0.0064(18)
C5 0.029(2) 0.021(2) 0.039(2) 0.0081(17) 0.0084(17) 0.0098(17)
C6 0.0108(15) 0.0155(17) 0.0163(16) -0.0027(13) 0.0006(12) -0.0011(14)
C7 0.0211(19) 0.0220(19) 0.0189(18) -0.0066(15) 0.0021(14) 0.0025(16)
C8 0.044(3) 0.031(2) 0.0206(19) -0.0100(17) -0.0012(17) 0.003(2)
C9 0.047(3) 0.029(2) 0.033(2) -0.0145(19) -0.0072(19) 0.016(2)
C10 0.051(3) 0.052(3) 0.082(4) -0.020(3) 0.047(3) -0.009(2)
C11 0.0144(17) 0.0108(16) 0.0139(16) -0.0032(12) 0.0049(13) -0.0011(13)
C12 0.0151(17) 0.0212(18) 0.0207(17) 0.0072(15) 0.0037(13) -0.0012(15)
C13 0.045(3) 0.048(3) 0.033(2) 0.008(2) 0.0002(19) -0.034(2)
C14 0.035(3) 0.046(3) 0.064(3) 0.021(2) 0.036(2) 0.015(2)
C15 0.024(2) 0.040(2) 0.026(2) 0.0179(18) 0.0066(16) -0.0025(18)
C16 0.0123(15) 0.0107(16) 0.0166(16) -0.0013(13) 0.0036(12) -0.0016(13)
C17 0.0160(17) 0.0131(16) 0.0196(17) -0.0030(14) 0.0035(13) 0.0020(14)
C18 0.027(2) 0.033(2) 0.033(2) -0.0069(18) -0.0026(17) 0.0176(19)
C19 0.042(3) 0.037(2) 0.036(2) 0.0041(19) 0.026(2) 0.017(2)
C20 0.033(2) 0.019(2) 0.047(2) -0.0138(18) 0.0075(19) 0.0003(18)
C21 0.0102(15) 0.0101(15) 0.0126(15) -0.0024(12) -0.0017(12) -0.0013(13)
C22 0.0107(15) 0.0142(17) 0.0178(16) -0.0001(13) -0.0003(12) -0.0005(13)
C23 0.025(2) 0.0190(19) 0.038(2) 0.0002(17) 0.0157(17) 0.0010(16)
C24 0.0137(17) 0.0193(19) 0.0232(19) 0.0027(14) 0.0010(14) -0.0029(14)
C25 0.0163(18) 0.028(2) 0.0236(18) -0.0001(16) -0.0011(14) -0.0075(16)
N1 0.0154(14) 0.0136(14) 0.0145(14) 0.0003(11) -0.0035(11) 0.0034(12)
C26 0.0157(17) 0.0190(18) 0.0204(17) 0.0044(14) 0.0004(13) 0.0003(15)
C27 0.0195(19) 0.027(2) 0.0241(19) 0.0004(16) 0.0001(14) -0.0029(16)
C28 0.0190(18) 0.033(2) 0.0184(18) -0.0016(16) 0.0027(14) 0.0042(17)
C29 0.0191(18) 0.0219(19) 0.0150(16) -0.0070(14) -0.0052(13) 0.0035(15)
C30 0.033(2) 0.048(3) 0.028(2) -0.019(2) 0.0089(17) -0.001(2)
C31 0.044(3) 0.025(2) 0.026(2) -0.0062(17) -0.0089(18) 0.017(2)
O1OH 0.0324(15) 0.0120(12) 0.0211(13) -0.0015(10) -0.0100(10) 0.0024(11)
O2OH 0.0181(13) 0.0146(12) 0.0204(13) -0.0030(10) -0.0028(9) -0.0008(10)

loop_
_atom_type_symbol
_atom_type_description
_atom_type_scat_dispersion_real
_atom_type_scat_dispersion_imag
_atom_type_scat_source
C C 0.0033 0.0016 'International Tables Vol C Tables 4.2.6.8 and 6.1.1.4'
H H 0.0000 0.0000 'International Tables Vol C Tables 4.2.6.8 and 6.1.1.4'
Cu Cu 0.3201 1.2651 'International Tables Vol C Tables 4.2.6.8 and 6.1.1.4'
Gd Gd -0.1653 3.9035 'International Tables Vol C Tables 4.2.6.8 and 6.1.1.4'
N N 0.0061 0.0033 'International Tables Vol C Tables 4.2.6.8 and 6.1.1.4'
O O 0.0106 0.0060 'International Tables Vol C Tables 4.2.6.8 and 6.1.1.4'

loop_
_geom_angle_atom_site_label_1
_geom_angle_atom_site_label_2
_geom_angle_atom_site_label_3
_geom_angle
_geom_angle_site_symmetry_1
_geom_angle_site_symmetry_3
O1 Gd1 O2 137.36(7) . .
O1 Gd1 O3 52.45(7) . .
O1 Gd1 O11 133.36(7) . .
O1 Gd1 O12 81.44(7) . .
O1 Gd1 C1 26.35(8) . .
O1 Gd1 C6 112.01(8) . .
O1 Gd1 C21 106.88(8) . .
O2 Gd1 C1 145.21(8) . .
O2 Gd1 C6 26.51(8) . .
O2 Gd1 C21 84.60(8) . .
O3 Gd1 O2 138.45(8) . .
O3 Gd1 C1 26.11(8) . .
O3 Gd1 C6 137.34(8) . .
O3 Gd1 C21 135.83(8) . .
O4 Gd1 O1 136.93(8) 3_665 .
O4 Gd1 O2 73.68(7) 3_665 .
O4 Gd1 O3 84.49(8) 3_665 .
O4 Gd1 O7 77.90(8) 3_665 .
O4 Gd1 O8 77.90(7) 3_665 .
O4 Gd1 O9 124.41(8) 3_665 .
O4 Gd1 O11 79.60(8) 3_665 .
O4 Gd1 O12 130.14(7) 3_665 .
O4 Gd1 C1 110.59(9) 3_665 .
O4 Gd1 C6 99.23(9) 3_665 .
O4 Gd1 C21 104.81(8) 3_665 .
O7 Gd1 O1 85.78(7) . .
O7 Gd1 O2 71.36(7) . .
O7 Gd1 O3 69.71(7) . .
O7 Gd1 O8 135.09(8) . .
O7 Gd1 O9 73.89(8) . .
O7 Gd1 O11 137.90(7) . .
O7 Gd1 O12 147.67(8) . .
O7 Gd1 C1 75.84(8) . .
O7 Gd1 C6 69.67(8) . .
O7 Gd1 C21 154.17(8) . .
O8 Gd1 O1 86.78(7) . .
O8 Gd1 O2 134.64(7) . .
O8 Gd1 O3 70.79(7) . .
O8 Gd1 O9 149.74(8) . .
O8 Gd1 O11 72.31(7) . .
O8 Gd1 O12 73.81(8) . .
O8 Gd1 C1 78.13(8) . .
O8 Gd1 C6 151.74(8) . .
O8 Gd1 C21 69.35(8) . .
O9 Gd1 O1 87.41(7) . .
O9 Gd1 O2 52.28(7) . .
O9 Gd1 O3 126.36(7) . .
O9 Gd1 O11 90.65(8) . .
O9 Gd1 O12 75.97(8) . .
O9 Gd1 C1 107.47(8) . .
O9 Gd1 C6 25.80(8) . .
O9 Gd1 C21 84.08(8) . .
O11 Gd1 O2 68.36(7) . .
O11 Gd1 O3 142.08(7) . .
O11 Gd1 C1 145.93(8) . .
O11 Gd1 C6 79.50(8) . .
O11 Gd1 C21 26.88(8) . .
O12 Gd1 O2 98.85(7) . .
O12 Gd1 O3 121.94(8) . .
O12 Gd1 O11 53.10(7) . .
O12 Gd1 C1 102.70(8) . .
O12 Gd1 C6 87.84(8) . .
O12 Gd1 C21 26.32(8) . .
C6 Gd1 C1 127.78(8) . .
C21 Gd1 C1 124.72(9) . .
C21 Gd1 C6 84.62(9) . .
Gd1 Cu1 Gd1 128.597(11) . 3_665
O4 Cu1 Gd1 38.76(6) . 3_665
O4 Cu1 Gd1 38.76(7) 3_665 .
O4 Cu1 Gd1 96.35(6) 3_665 3_665
O4 Cu1 Gd1 96.25(6) . .
O4 Cu1 O4 78.85(10) 3_665 .
O5 Cu1 Gd1 132.67(7) . .
O5 Cu1 Gd1 84.90(7) . 3_665
O5 Cu1 O4 166.86(10) . 3_665
O5 Cu1 O4 94.41(9) . .
O10 Cu1 Gd1 136.86(7) . 3_665
O10 Cu1 Gd1 83.91(7) . .
O10 Cu1 O4 172.29(10) . .
O10 Cu1 O4 96.78(9) . 3_665
O10 Cu1 O5 91.09(10) . .
C1 O1 Gd1 95.84(18) . .
C6 O2 Gd1 89.11(19) . .
C1 O3 Gd1 91.13(19) . .
Cu1 O4 Gd1 109.12(10) . 3_665
Cu1 O4 Gd1 109.33(10) 3_665 3_665
Cu1 O4 Cu1 101.15(10) 3_665 .
C11 O5 Cu1 123.4(2) . .
C11 O7 Gd1 140.7(2) 3_665 .
C16 O8 Gd1 138.8(2) . .
C6 O9 Gd1 97.08(18) . .
C16 O10 Cu1 128.2(2) . .
C21 O11 Gd1 91.35(17) . .
C21 O12 Gd1 93.54(18) . .
O1 C1 Gd1 57.82(15) . .
O1 C1 C2 119.4(3) . .
O3 C1 Gd1 62.76(16) . .
O3 C1 O1 120.5(3) . .
O3 C1 C2 120.0(3) . .
C2 C1 Gd1 177.2(2) . .
C1 C2 C4 109.9(3) . .
C1 C2 C5 105.9(3) . .
C3 C2 C1 110.9(3) . .
C3 C2 C4 109.8(3) . .
C3 C2 C5 109.7(3) . .
C5 C2 C4 110.6(3) . .
O2 C6 Gd1 64.37(16) . .
O2 C6 C7 120.0(3) . .
O9 C6 Gd1 57.12(15) . .
O9 C6 O2 121.4(3) . .
O9 C6 C7 118.6(3) . .
C7 C6 Gd1 174.1(2) . .
C8 C7 C6 108.3(3) . .
C9 C7 C6 111.8(3) . .
C9 C7 C8 109.0(3) . .
C9 C7 C10 110.9(4) . .
C10 C7 C6 106.6(3) . .
C10 C7 C8 110.2(4) . .
O5 C11 C12 116.5(3) . .
O7 C11 O5 125.0(3) 3_665 .
O7 C11 C12 118.5(3) 3_665 .
C11 C12 C14 106.7(3) . .
C13 C12 C11 109.9(3) . .
C13 C12 C14 110.2(4) . .
C13 C12 C15 110.1(3) . .
C15 C12 C11 110.2(3) . .
C15 C12 C14 109.6(3) . .
O8 C16 O10 125.9(3) . .
O8 C16 C17 117.5(3) . .
O10 C16 C17 116.6(3) . .
C18 C17 C16 111.2(3) . .
C18 C17 C19 110.7(3) . .
C18 C17 C20 109.1(3) . .
C19 C17 C16 111.1(3) . .
C19 C17 C20 109.9(3) . .
C20 C17 C16 104.7(3) . .
O11 C21 Gd1 61.78(16) . .
O11 C21 C22 119.5(3) . .
O12 C21 Gd1 60.13(16) . .
O12 C21 O11 121.6(3) . .
O12 C21 C22 119.0(3) . .
C22 C21 Gd1 172.2(2) . .
C21 C22 C23 106.4(3) . .
C24 C22 C21 111.0(3) . .
C24 C22 C23 109.0(3) . .
C25 C22 C21 109.5(3) . .
C25 C22 C23 110.4(3) . .
C25 C22 C24 110.4(3) . .
C26 N1 C29 117.0(3) . .
N1 C26 C27 110.4(3) . .
N1 C26 C28 108.2(3) . .
C28 C26 C27 112.4(3) . .
N1 C29 C30 108.2(3) . .
N1 C29 C31 111.2(3) . .
C30 C29 C31 112.8(3) . .

loop_
_geom_bond_atom_site_label_1
_geom_bond_atom_site_label_2
_geom_bond_distance
_geom_bond_site_symmetry_2
Gd1 O1 2.430(2) .
Gd1 O2 2.574(2) .
Gd1 O3 2.539(2) .
Gd1 O4 2.340(2) 3_665
Gd1 O7 2.361(2) .
Gd1 O8 2.393(2) .
Gd1 O9 2.415(2) .
Gd1 O11 2.485(2) .
Gd1 O12 2.450(2) .
Gd1 C1 2.856(3) .
Gd1 C6 2.854(3) .
Gd1 C21 2.820(3) .
Cu1 Gd1 3.5311(4) 3_665
Cu1 O4 1.987(2) .
Cu1 O4 1.976(2) 3_665
Cu1 O5 1.932(2) .
Cu1 O10 1.929(2) .
O1 C1 1.274(4) .
O2 C6 1.274(4) .
O3 C1 1.257(4) .
O4 Gd1 2.340(2) 3_665
O4 Cu1 1.976(2) 3_665
O5 C11 1.271(4) .
O7 C11 1.245(4) 3_665
O8 C16 1.251(4) .
O9 C6 1.252(4) .
O10 C16 1.262(4) .
O11 C21 1.275(4) .
O12 C21 1.253(4) .
C1 C2 1.528(4) .
C2 C3 1.517(5) .
C2 C4 1.533(4) .
C2 C5 1.532(5) .
C6 C7 1.538(4) .
C7 C8 1.538(5) .
C7 C9 1.514(5) .
C7 C10 1.521(5) .
C11 O7 1.245(4) 3_665
C11 C12 1.537(4) .
C12 C13 1.506(5) .
C12 C14 1.539(5) .
C12 C15 1.521(5) .
C16 C17 1.543(4) .
C17 C18 1.509(5) .
C17 C19 1.524(5) .
C17 C20 1.528(5) .
C21 C22 1.530(4) .
C22 C23 1.537(4) .
C22 C24 1.522(4) .
C22 C25 1.521(5) .
N1 C26 1.506(4) .
N1 C29 1.506(4) .
C26 C27 1.515(5) .
C26 C28 1.513(5) .
C29 C30 1.510(5) .
C29 C31 1.511(5) .
